data_4335072
loop_
_publ_author_name
'Peter Comba'
'Michael Morgen'
'Hubert Wadepohl'

_publ_section_title
;
 Tuning of the Properties of Transition-Metal Bispidine Complexes by
 Variation of the Basicity of the Aromatic Donor Groups
;
_journal_name_full 'Inorganic Chemistry'
_journal_page_first 6481
_journal_page_last 6501
_journal_paper_doi 10.1021/ic4004214
_journal_volume 52
_journal_year 2013
_chemical_absolute_configuration unk
_chemical_formula_sum 'C25 H32 N4 O7'
_chemical_formula_weight 500.54
_space_group_crystal_system orthorhombic
_space_group_IT_number 19
_space_group_name_Hall 'P 2ac 2ab'
_space_group_name_H-M_alt 'P 21 21 21'
_symmetry_cell_setting orthorhombic
_symmetry_Int_Tables_number 19
_symmetry_space_group_name_Hall 'P 2ac 2ab'
_symmetry_space_group_name_H-M 'P 21 21 21'
_atom_sites_solution_hydrogens mixed
_atom_sites_solution_primary iterative
_atom_sites_solution_secondary difmap
_audit_block_code co_mimo62
_audit_creation_method SHELXL-2012
_audit_update_record 'Thu Aug 16 14:40:03 CEST 2012'
_cell_angle_alpha 90
_cell_angle_beta 90
_cell_angle_gamma 90
_cell_formula_units_Z 4
_cell_length_a 11.138(4)
_cell_length_b 11.750(5)
_cell_length_c 18.692(8)
_cell_measurement_reflns_used 8097
_cell_measurement_temperature 100(2)
_cell_measurement_theta_max 32.12
_cell_measurement_theta_min 2.52
_cell_volume 2446.3(17)
_computing_cell_refinement
;
SAINT 8.x (Bruker AXS, 1997-2011). Includes estimated systematic errors
 of the unit cell constants from Monte Carlo simulations.
;
_computing_data_collection 'SMART-5.631 (Bruker AXS, 2003)'
_computing_data_reduction 'SAINT 8.x (Bruker AXS, 1997-2011)'
_computing_publication_material 'encifer 1.4 (CCDC, 2011)'
_computing_structure_refinement 'SHELXL-2012 (Sheldrick, 2012)'
_computing_structure_solution 'SUPERFLIP (Palatinus, 2007-2009)'
_diffrn_ambient_environment 'perfluoro polyether oil'
_diffrn_ambient_temperature 100(2)
_diffrn_detector 'CCD plate'
_diffrn_detector_area_resol_mean 8.19
_diffrn_detector_type CCD-PXL-KAF2
_diffrn_measured_fraction_theta_full 0.997
_diffrn_measured_fraction_theta_max 0.969
_diffrn_measurement_device 'three-circle diffractometer'
_diffrn_measurement_device_type 'Bruker AXS Smart 1000'
_diffrn_measurement_method '\f- and \w-scans'
_diffrn_measurement_specimen_support 'polyimid foil'
_diffrn_radiation_monochromator graphite
_diffrn_radiation_probe x-ray
_diffrn_radiation_type MoK\a
_diffrn_radiation_wavelength 0.71073
_diffrn_reflns_av_R_equivalents 0.0421
_diffrn_reflns_Laue_measured_fraction_full 1.000
_diffrn_reflns_Laue_measured_fraction_max 0.969
_diffrn_reflns_limit_h_max 16
_diffrn_reflns_limit_h_min -16
_diffrn_reflns_limit_k_max 17
_diffrn_reflns_limit_k_min -17
_diffrn_reflns_limit_l_max 27
_diffrn_reflns_limit_l_min -27
_diffrn_reflns_number 62445
_diffrn_reflns_point_group_measured_fraction_full 1.000
_diffrn_reflns_point_group_measured_fraction_max 0.954
_diffrn_reflns_theta_full 31.51
_diffrn_reflns_theta_max 32.540
_diffrn_reflns_theta_min 2.047
_diffrn_source 'fine-focus sealed tube (Mo)'
_exptl_absorpt_coefficient_mu 0.100
_exptl_absorpt_correction_T_max 0.8623
_exptl_absorpt_correction_T_min 0.8360
_exptl_absorpt_correction_type multi-scan
_exptl_absorpt_process_details
;
multi-scan from symmetry-related measurements (Blessing 1995)
SADABS (Sheldrick & Bruker AXS, 2004-2008)
;
_exptl_crystal_colour colourless
_exptl_crystal_density_diffrn 1.359
_exptl_crystal_description block
_exptl_crystal_F_000 1064
_exptl_crystal_size_max 0.280
_exptl_crystal_size_mid 0.180
_exptl_crystal_size_min 0.140
_refine_diff_density_max 0.401
_refine_diff_density_min -0.195
_refine_diff_density_rms 0.057
_refine_ls_abs_structure_details
;
 Flack x determined using 3150 quotients [(I+)-I(-)]/[(I+)+(I-)]
 (Parsons and Flack (2004), Acta Cryst. A60, s61).
;
_refine_ls_abs_structure_Flack -0.05(19)
_refine_ls_extinction_method none
_refine_ls_goodness_of_fit_ref 1.042
_refine_ls_hydrogen_treatment mixed
_refine_ls_matrix_type full
_refine_ls_number_parameters 373
_refine_ls_number_reflns 8475
_refine_ls_number_restraints 0
_refine_ls_restrained_S_all 1.042
_refine_ls_R_factor_all 0.0461
_refine_ls_R_factor_gt 0.0379
_refine_ls_shift/su_max 0.000
_refine_ls_shift/su_mean 0.000
_refine_ls_structure_factor_coef Fsqd
_refine_ls_weighting_details
;
 w=1/[\s^2^(Fo^2^)+(0.0558P)^2^+0.3967P]
 where P=(Fo^2^+2Fc^2^)/3
;
_refine_ls_weighting_scheme calc
_refine_ls_wR_factor_gt 0.0917
_refine_ls_wR_factor_ref 0.0974
_reflns_Friedel_coverage 0.773
_reflns_Friedel_fraction_full 1.000
_reflns_Friedel_fraction_max 0.934
_reflns_number_gt 7632
_reflns_number_total 8475
_reflns_threshold_expression 'I > 2\s(I)'
_cod_data_source_file ic4004214_si_005_4.cif
_cod_data_source_block co_mimo62
_cod_original_cell_volume 2446.2(17)
_cod_database_code 4335072
_audit_block_refno 1569
_audit_block_usercomment Mimo_469b
_shelx_space_group_comment
;
The symmetry employed for this shelxl refinement is uniquely defined
by the following loop, which should always be used as a source of
symmetry information in preference to the above space-group names.
They are only intended as comments.
;
_shelx_estimated_absorpt_t_min 0.972
_shelx_estimated_absorpt_t_max 0.986
_diffrn_reflns_sigmai/neti 0.0282
_shelxl_version_number 2012-4

loop_
_symmetry_equiv_pos_as_xyz
'x, y, z'
'-x+1/2, -y, z+1/2'
'x+1/2, -y+1/2, -z'
'-x, y+1/2, -z+1/2'

loop_
_atom_site_label
_atom_site_type_symbol
_atom_site_fract_x
_atom_site_fract_y
_atom_site_fract_z
_atom_site_U_iso_or_equiv
_atom_site_adp_type
_atom_site_occupancy
_atom_site_site_symmetry_order
_atom_site_calc_flag
_atom_site_refinement_flags
O1 O 0.42460(11) 0.76712(10) 0.33045(6) 0.0175(2) Uani 1 1 d D
O2 O 0.34285(11) 0.71025(12) 0.22714(6) 0.0212(2) Uani 1 1 d D
O3 O -0.18466(11) 0.65666(12) 0.33174(7) 0.0231(3) Uani 1 1 d D
O4 O -0.09315(10) 0.57199(11) 0.23879(6) 0.0182(2) Uani 1 1 d D
O5 O 0.08746(11) 0.78431(9) 0.28496(6) 0.0157(2) Uani 1 1 d D
H5 H 0.094(2) 0.8003(19) 0.2422(13) 0.019 Uiso 1 1 d D
O6 O 0.49955(13) 0.48665(12) 0.56673(7) 0.0278(3) Uani 1 1 d D
O7 O -0.07930(11) 0.34759(11) 0.58116(6) 0.0208(2) Uani 1 1 d D
N1 N 0.49207(12) 0.50173(12) 0.34452(8) 0.0190(3) Uani 1 1 d D
N2 N -0.10595(11) 0.34745(11) 0.35964(7) 0.0141(2) Uani 1 1 d D
N3 N 0.18344(11) 0.45821(10) 0.36793(7) 0.0112(2) Uani 1 1 d D
N7 N 0.13319(12) 0.66451(11) 0.45177(7) 0.0137(2) Uani 1 1 d D
C1 C 0.24105(13) 0.66126(12) 0.33648(7) 0.0117(2) Uani 1 1 d D
C2 C 0.27737(13) 0.53283(12) 0.33928(7) 0.0117(2) Uani 1 1 d D
H2 H 0.2937(19) 0.5117(18) 0.2867(11) 0.014 Uiso 1 1 d D
C4 C 0.06036(13) 0.48016(12) 0.34393(7) 0.0108(2) Uani 1 1 d D
H4 H 0.0473(18) 0.4514(18) 0.2961(11) 0.013 Uiso 1 1 d D
C5 C 0.02675(13) 0.60884(11) 0.34120(8) 0.0112(2) Uani 1 1 d D
C6 C 0.01868(14) 0.66910(12) 0.41367(8) 0.0138(3) Uani 1 1 d D
H6A H -0.004(2) 0.7490(19) 0.4063(11) 0.017 Uiso 1 1 d D
H6B H -0.0440(19) 0.6351(19) 0.4424(12) 0.017 Uiso 1 1 d D
C8 C 0.22764(14) 0.71926(12) 0.40955(8) 0.0137(3) Uani 1 1 d D
H8A H 0.302(2) 0.7139(19) 0.4361(11) 0.016 Uiso 1 1 d D
H8B H 0.2098(19) 0.8010(18) 0.4018(11) 0.016 Uiso 1 1 d D
C9 C 0.12192(13) 0.66968(12) 0.29532(7) 0.0113(2) Uani 1 1 d D
H9 H 0.1299(18) 0.6339(19) 0.2482(12) 0.014 Uiso 1 1 d D
C10 C 0.33927(13) 0.71667(13) 0.29130(8) 0.0139(3) Uani 1 1 d D
C11 C 0.53058(15) 0.80059(16) 0.29043(9) 0.0221(3) Uani 1 1 d D
H11A H 0.5078 0.8550 0.2531 0.033 Uiso 1 1 calc RD
H11B H 0.5669 0.7332 0.2684 0.033 Uiso 1 1 calc RD
H11C H 0.5886 0.8362 0.3229 0.033 Uiso 1 1 calc RD
C12 C -0.09590(13) 0.61735(12) 0.30479(8) 0.0138(3) Uani 1 1 d D
C13 C -0.20707(15) 0.55648(15) 0.20351(9) 0.0203(3) Uani 1 1 d D
H13A H -0.1935 0.5346 0.1536 0.030 Uiso 1 1 calc RD
H13B H -0.2526 0.6278 0.2051 0.030 Uiso 1 1 calc RD
H13C H -0.2525 0.4965 0.2279 0.030 Uiso 1 1 calc RD
C14 C 0.39102(14) 0.51312(12) 0.38226(8) 0.0143(3) Uani 1 1 d D
C15 C 0.38461(14) 0.50749(13) 0.45675(8) 0.0158(3) Uani 1 1 d D
H15 H 0.310(2) 0.5170(19) 0.4803(12) 0.019 Uiso 1 1 d D
C16 C 0.49064(16) 0.48892(14) 0.49433(9) 0.0206(3) Uani 1 1 d D
C17 C 0.59635(16) 0.47329(15) 0.45581(11) 0.0256(4) Uani 1 1 d D
H17 H 0.669(2) 0.456(2) 0.4803(13) 0.031 Uiso 1 1 d D
C18 C 0.59267(16) 0.48082(15) 0.38263(11) 0.0249(3) Uani 1 1 d D
H18 H 0.665(2) 0.475(2) 0.3587(13) 0.030 Uiso 1 1 d D
C19 C 0.39658(19) 0.51787(16) 0.60767(10) 0.0264(4) Uani 1 1 d D
H19A H 0.3660 0.5914 0.5908 0.040 Uiso 1 1 calc RD
H19B H 0.4188 0.5239 0.6583 0.040 Uiso 1 1 calc RD
H19C H 0.3342 0.4598 0.6020 0.040 Uiso 1 1 calc RD
C20 C -0.02274(13) 0.41160(12) 0.39190(8) 0.0117(2) Uani 1 1 d D
C21 C -0.00756(13) 0.41557(12) 0.46607(8) 0.0135(3) Uani 1 1 d D
H21 H 0.054(2) 0.4637(19) 0.4855(11) 0.016 Uiso 1 1 d D
C22 C -0.08236(14) 0.34957(13) 0.50871(8) 0.0152(3) Uani 1 1 d D
C23 C -0.16787(14) 0.28063(14) 0.47574(9) 0.0169(3) Uani 1 1 d D
H23 H -0.217(2) 0.236(2) 0.5036(12) 0.020 Uiso 1 1 d D
C24 C -0.17689(15) 0.28365(13) 0.40232(8) 0.0163(3) Uani 1 1 d D
H24 H -0.235(2) 0.241(2) 0.3791(12) 0.020 Uiso 1 1 d D
C25 C -0.00329(17) 0.42872(17) 0.61584(9) 0.0247(3) Uani 1 1 d D
H25A H -0.0255 0.5057 0.6006 0.037 Uiso 1 1 calc RD
H25B H 0.0805 0.4138 0.6029 0.037 Uiso 1 1 calc RD
H25C H -0.0128 0.4222 0.6678 0.037 Uiso 1 1 calc RD
C26 C 0.21422(14) 0.34054(12) 0.34881(8) 0.0151(3) Uani 1 1 d D
H26A H 0.2092 0.3312 0.2968 0.023 Uiso 1 1 calc RD
H26B H 0.1579 0.2882 0.3720 0.023 Uiso 1 1 calc RD
H26C H 0.2961 0.3237 0.3648 0.023 Uiso 1 1 calc RD
C27 C 0.12185(16) 0.72151(15) 0.52083(8) 0.0206(3) Uani 1 1 d D
H27A H 0.1018 0.8018 0.5132 0.031 Uiso 1 1 calc RD
H27B H 0.1980 0.7159 0.5469 0.031 Uiso 1 1 calc RD
H27C H 0.0581 0.6850 0.5488 0.031 Uiso 1 1 calc RD

loop_
_atom_site_aniso_label
_atom_site_aniso_U_11
_atom_site_aniso_U_22
_atom_site_aniso_U_33
_atom_site_aniso_U_23
_atom_site_aniso_U_13
_atom_site_aniso_U_12
O1 0.0175(5) 0.0209(5) 0.0140(5) 0.0004(4) 0.0014(4) -0.0056(4)
O2 0.0191(5) 0.0314(6) 0.0132(5) 0.0028(5) 0.0002(4) -0.0054(5)
O3 0.0155(5) 0.0311(6) 0.0226(6) -0.0029(5) 0.0022(4) 0.0044(5)
O4 0.0150(5) 0.0252(6) 0.0142(5) -0.0014(4) -0.0025(4) 0.0041(4)
O5 0.0219(5) 0.0123(4) 0.0131(5) 0.0037(4) 0.0025(4) 0.0046(4)
O6 0.0299(7) 0.0307(7) 0.0228(6) 0.0016(5) -0.0134(5) 0.0021(5)
O7 0.0263(6) 0.0249(6) 0.0112(5) 0.0042(4) 0.0012(4) -0.0065(5)
N1 0.0149(6) 0.0184(6) 0.0237(7) -0.0010(5) 0.0011(5) 0.0020(5)
N2 0.0152(5) 0.0128(5) 0.0142(6) -0.0005(4) -0.0003(4) 0.0001(4)
N3 0.0118(5) 0.0089(5) 0.0129(5) 0.0006(4) 0.0000(4) 0.0009(4)
N7 0.0185(6) 0.0135(5) 0.0091(5) -0.0009(4) 0.0013(4) 0.0009(4)
C1 0.0143(6) 0.0113(5) 0.0097(6) 0.0007(5) 0.0006(5) -0.0007(5)
C2 0.0122(6) 0.0121(6) 0.0109(6) 0.0003(5) 0.0006(5) 0.0003(5)
C4 0.0126(6) 0.0102(5) 0.0096(6) 0.0014(5) 0.0003(5) 0.0006(4)
C5 0.0128(6) 0.0103(5) 0.0106(6) 0.0008(5) 0.0006(5) 0.0021(4)
C6 0.0168(6) 0.0127(6) 0.0119(6) -0.0003(5) 0.0025(5) 0.0028(5)
C8 0.0185(6) 0.0116(6) 0.0110(6) -0.0007(5) 0.0004(5) -0.0010(5)
C9 0.0133(6) 0.0112(6) 0.0094(6) 0.0012(5) 0.0005(4) 0.0017(5)
C10 0.0134(6) 0.0132(6) 0.0150(6) 0.0011(5) 0.0000(5) 0.0001(5)
C11 0.0183(7) 0.0304(8) 0.0178(7) 0.0003(6) 0.0021(6) -0.0080(6)
C12 0.0147(6) 0.0131(6) 0.0137(6) 0.0028(5) 0.0003(5) 0.0005(5)
C13 0.0170(7) 0.0223(7) 0.0215(8) 0.0006(6) -0.0066(6) -0.0005(6)
C14 0.0138(6) 0.0119(6) 0.0172(7) 0.0004(5) -0.0026(5) 0.0001(5)
C15 0.0154(6) 0.0151(6) 0.0168(7) 0.0015(5) -0.0035(5) -0.0002(5)
C16 0.0229(8) 0.0149(6) 0.0239(8) 0.0006(6) -0.0102(6) 0.0003(6)
C17 0.0179(7) 0.0220(8) 0.0369(10) -0.0039(7) -0.0110(7) 0.0041(6)
C18 0.0147(7) 0.0231(8) 0.0368(10) -0.0036(7) -0.0013(7) 0.0027(6)
C19 0.0344(10) 0.0252(8) 0.0196(8) 0.0037(6) -0.0075(7) -0.0048(7)
C20 0.0127(6) 0.0103(5) 0.0119(6) 0.0009(5) 0.0006(5) 0.0017(5)
C21 0.0155(6) 0.0137(6) 0.0114(6) 0.0006(5) -0.0002(5) -0.0009(5)
C22 0.0172(6) 0.0163(6) 0.0120(6) 0.0032(5) 0.0011(5) 0.0016(5)
C23 0.0181(7) 0.0157(6) 0.0170(7) 0.0029(5) 0.0023(5) -0.0032(5)
C24 0.0171(7) 0.0139(6) 0.0177(7) 0.0001(5) -0.0004(5) -0.0027(5)
C25 0.0278(8) 0.0337(9) 0.0124(7) 0.0032(6) -0.0022(6) -0.0080(7)
C26 0.0171(6) 0.0105(5) 0.0177(7) -0.0016(5) -0.0012(5) 0.0026(5)
C27 0.0288(8) 0.0204(7) 0.0128(6) -0.0051(6) 0.0017(6) 0.0020(6)

loop_
_atom_type_symbol
_atom_type_description
_atom_type_scat_dispersion_real
_atom_type_scat_dispersion_imag
_atom_type_scat_source
C C 0.0033 0.0016 'International Tables Vol C Tables 4.2.6.8 and 6.1.1.4'
H H 0.0000 0.0000 'International Tables Vol C Tables 4.2.6.8 and 6.1.1.4'
N N 0.0061 0.0033 'International Tables Vol C Tables 4.2.6.8 and 6.1.1.4'
O O 0.0106 0.0060 'International Tables Vol C Tables 4.2.6.8 and 6.1.1.4'

loop_
_geom_angle_atom_site_label_1
_geom_angle_atom_site_label_2
_geom_angle_atom_site_label_3
_geom_angle
C10 O1 C11 114.56(12)
C12 O4 C13 116.74(12)
C9 O5 H5 109.0(16)
C16 O6 C19 118.11(14)
C22 O7 C25 117.16(13)
C14 N1 C18 116.05(15)
C20 N2 C24 116.85(13)
C4 N3 C2 116.78(11)
C4 N3 C26 108.03(11)
C2 N3 C26 107.91(11)
C27 N7 C6 109.78(12)
C27 N7 C8 109.72(12)
C6 N7 C8 110.38(12)
C10 C1 C8 111.88(12)
C10 C1 C9 108.30(11)
C8 C1 C9 109.46(12)
C10 C1 C2 104.16(11)
C8 C1 C2 115.11(12)
C9 C1 C2 107.60(11)
N3 C2 C14 108.11(12)
N3 C2 C1 113.87(12)
C14 C2 C1 112.40(12)
N3 C2 H2 109.3(12)
C14 C2 H2 108.8(12)
C1 C2 H2 104.3(12)
N3 C4 C20 107.21(11)
N3 C4 C5 113.92(11)
C20 C4 C5 112.78(11)
N3 C4 H4 111.2(12)
C20 C4 H4 105.6(12)
C5 C4 H4 105.8(13)
C12 C5 C6 108.13(12)
C12 C5 C9 109.68(11)
C6 C5 C9 108.58(12)
C12 C5 C4 107.01(11)
C6 C5 C4 115.71(12)
C9 C5 C4 107.65(11)
N7 C6 C5 111.27(12)
N7 C6 H6A 109.0(13)
C5 C6 H6A 109.5(12)
N7 C6 H6B 110.2(13)
C5 C6 H6B 110.0(13)
H6A C6 H6B 106.8(18)
N7 C8 C1 110.78(12)
N7 C8 H8A 108.0(13)
C1 C8 H8A 110.2(13)
N7 C8 H8B 111.1(12)
C1 C8 H8B 108.6(12)
H8A C8 H8B 108.1(18)
O5 C9 C1 111.37(11)
O5 C9 C5 109.37(11)
C1 C9 C5 106.60(11)
O5 C9 H9 108.1(13)
C1 C9 H9 110.1(12)
C5 C9 H9 111.3(12)
O2 C10 O1 123.36(14)
O2 C10 C1 123.26(14)
O1 C10 C1 113.27(13)
O1 C11 H11A 109.5
O1 C11 H11B 109.5
H11A C11 H11B 109.5
O1 C11 H11C 109.5
H11A C11 H11C 109.5
H11B C11 H11C 109.5
O3 C12 O4 123.76(14)
O3 C12 C5 124.98(14)
O4 C12 C5 111.24(12)
O4 C13 H13A 109.5
O4 C13 H13B 109.5
H13A C13 H13B 109.5
O4 C13 H13C 109.5
H13A C13 H13C 109.5
H13B C13 H13C 109.5
N1 C14 C15 124.44(14)
N1 C14 C2 116.04(13)
C15 C14 C2 119.52(14)
C16 C15 C14 117.88(15)
C16 C15 H15 121.9(14)
C14 C15 H15 120.2(14)
O6 C16 C15 124.65(16)
O6 C16 C17 116.82(15)
C15 C16 C17 118.52(16)
C18 C17 C16 118.82(16)
C18 C17 H17 121.1(15)
C16 C17 H17 120.0(15)
N1 C18 C17 124.24(17)
N1 C18 H18 119.0(16)
C17 C18 H18 116.7(16)
O6 C19 H19A 109.5
O6 C19 H19B 109.5
H19A C19 H19B 109.5
O6 C19 H19C 109.5
H19A C19 H19C 109.5
H19B C19 H19C 109.5
N2 C20 C21 123.35(13)
N2 C20 C4 117.03(12)
C21 C20 C4 119.60(13)
C22 C21 C20 118.55(14)
C22 C21 H21 122.7(13)
C20 C21 H21 118.7(13)
O7 C22 C21 124.60(14)
O7 C22 C23 116.69(13)
C21 C22 C23 118.71(14)
C24 C23 C22 118.41(14)
C24 C23 H23 122.4(15)
C22 C23 H23 119.2(14)
N2 C24 C23 124.11(15)
N2 C24 H24 115.6(14)
C23 C24 H24 120.2(14)
O7 C25 H25A 109.5
O7 C25 H25B 109.5
H25A C25 H25B 109.5
O7 C25 H25C 109.5
H25A C25 H25C 109.5
H25B C25 H25C 109.5
N3 C26 H26A 109.5
N3 C26 H26B 109.5
H26A C26 H26B 109.5
N3 C26 H26C 109.5
H26A C26 H26C 109.5
H26B C26 H26C 109.5
N7 C27 H27A 109.5
N7 C27 H27B 109.5
H27A C27 H27B 109.5
N7 C27 H27C 109.5
H27A C27 H27C 109.5
H27B C27 H27C 109.5

loop_
_geom_bond_atom_site_label_1
_geom_bond_atom_site_label_2
_geom_bond_distance
O1 C10 1.3380(19)
O1 C11 1.452(2)
O2 C10 1.202(2)
O3 C12 1.2019(19)
O4 C12 1.3442(19)
O4 C13 1.442(2)
O5 C9 1.4138(18)
O5 H5 0.82(2)
O6 C16 1.357(2)
O6 C19 1.427(3)
O7 C22 1.3549(19)
O7 C25 1.430(2)
N1 C14 1.335(2)
N1 C18 1.350(2)
N2 C20 1.3381(19)
N2 C24 1.350(2)
N3 C4 1.4653(19)
N3 C2 1.4662(19)
N3 C26 1.4686(19)
N7 C27 1.460(2)
N7 C6 1.462(2)
N7 C8 1.4640(19)
C1 C10 1.528(2)
C1 C8 1.534(2)
C1 C9 1.537(2)
C1 C2 1.563(2)
C2 C14 1.517(2)
C2 H2 1.03(2)
C4 C20 1.520(2)
C4 C5 1.558(2)
C4 H4 0.97(2)
C5 C12 1.529(2)
C5 C6 1.531(2)
C5 C9 1.540(2)
C6 H6A 0.98(2)
C6 H6B 0.97(2)
C8 H8A 0.97(2)
C8 H8B 0.99(2)
C9 H9 0.98(2)
C11 H11A 0.9800
C11 H11B 0.9800
C11 H11C 0.9800
C13 H13A 0.9800
C13 H13B 0.9800
C13 H13C 0.9800
C14 C15 1.396(2)
C15 C16 1.391(2)
C15 H15 0.94(2)
C16 C17 1.392(3)
C17 C18 1.372(3)
C17 H17 0.96(3)
C18 H18 0.93(3)
C19 H19A 0.9800
C19 H19B 0.9800
C19 H19C 0.9800
C20 C21 1.397(2)
C21 C22 1.389(2)
C21 H21 0.96(2)
C22 C23 1.394(2)
C23 C24 1.376(2)
C23 H23 0.92(2)
C24 H24 0.93(2)
C25 H25A 0.9800
C25 H25B 0.9800
C25 H25C 0.9800
C26 H26A 0.9800
C26 H26B 0.9800
C26 H26C 0.9800
C27 H27A 0.9800
C27 H27B 0.9800
C27 H27C 0.9800

loop_
_geom_torsion_atom_site_label_1
_geom_torsion_atom_site_label_2
_geom_torsion_atom_site_label_3
_geom_torsion_atom_site_label_4
_geom_torsion
C4 N3 C2 C14 167.89(11)
C26 N3 C2 C14 -70.28(14)
C4 N3 C2 C1 42.21(16)
C26 N3 C2 C1 164.05(12)
C10 C1 C2 N3 -168.43(11)
C8 C1 C2 N3 68.70(16)
C9 C1 C2 N3 -53.62(15)
C10 C1 C2 C14 68.20(15)
C8 C1 C2 C14 -54.66(16)
C9 C1 C2 C14 -176.98(11)
C2 N3 C4 C20 -167.84(11)
C26 N3 C4 C20 70.39(14)
C2 N3 C4 C5 -42.33(16)
C26 N3 C4 C5 -164.10(12)
N3 C4 C5 C12 171.60(11)
C20 C4 C5 C12 -65.90(15)
N3 C4 C5 C6 -67.85(16)
C20 C4 C5 C6 54.65(16)
N3 C4 C5 C9 53.77(15)
C20 C4 C5 C9 176.27(11)
C27 N7 C6 C5 -179.35(12)
C8 N7 C6 C5 59.59(15)
C12 C5 C6 N7 -179.96(11)
C9 C5 C6 N7 -61.03(15)
C4 C5 C6 N7 60.09(16)
C27 N7 C8 C1 -179.75(12)
C6 N7 C8 C1 -58.65(15)
C10 C1 C8 N7 -179.92(12)
C9 C1 C8 N7 60.03(15)
C2 C1 C8 N7 -61.28(16)
C10 C1 C9 O5 -62.98(15)
C8 C1 C9 O5 59.23(15)
C2 C1 C9 O5 -175.01(11)
C10 C1 C9 C5 177.80(11)
C8 C1 C9 C5 -59.99(14)
C2 C1 C9 C5 65.76(13)
C12 C5 C9 O5 57.49(14)
C6 C5 C9 O5 -60.46(14)
C4 C5 C9 O5 173.58(11)
C12 C5 C9 C1 178.01(11)
C6 C5 C9 C1 60.05(14)
C4 C5 C9 C1 -65.91(14)
C11 O1 C10 O2 -7.9(2)
C11 O1 C10 C1 168.35(13)
C8 C1 C10 O2 -157.14(15)
C9 C1 C10 O2 -36.42(19)
C2 C1 C10 O2 77.91(17)
C8 C1 C10 O1 26.64(17)
C9 C1 C10 O1 147.36(12)
C2 C1 C10 O1 -98.32(14)
C13 O4 C12 O3 -8.8(2)
C13 O4 C12 C5 169.50(12)
C6 C5 C12 O3 -5.5(2)
C9 C5 C12 O3 -123.73(16)
C4 C5 C12 O3 119.77(16)
C6 C5 C12 O4 176.26(12)
C9 C5 C12 O4 58.02(15)
C4 C5 C12 O4 -58.47(15)
C18 N1 C14 C15 1.6(2)
C18 N1 C14 C2 -178.10(14)
N3 C2 C14 N1 134.46(14)
C1 C2 C14 N1 -99.01(15)
N3 C2 C14 C15 -45.25(17)
C1 C2 C14 C15 81.29(16)
N1 C14 C15 C16 0.1(2)
C2 C14 C15 C16 179.78(14)
C19 O6 C16 C15 -7.4(3)
C19 O6 C16 C17 171.50(15)
C14 C15 C16 O6 176.79(15)
C14 C15 C16 C17 -2.1(2)
O6 C16 C17 C18 -176.65(16)
C15 C16 C17 C18 2.3(3)
C14 N1 C18 C17 -1.3(3)
C16 C17 C18 N1 -0.6(3)
C24 N2 C20 C21 -0.5(2)
C24 N2 C20 C4 177.78(13)
N3 C4 C20 N2 -130.48(13)
C5 C4 C20 N2 103.33(15)
N3 C4 C20 C21 47.86(16)
C5 C4 C20 C21 -78.33(16)
N2 C20 C21 C22 0.1(2)
C4 C20 C21 C22 -178.14(13)
C25 O7 C22 C21 7.5(2)
C25 O7 C22 C23 -171.94(15)
C20 C21 C22 O7 -178.28(14)
C20 C21 C22 C23 1.2(2)
O7 C22 C23 C24 177.52(14)
C21 C22 C23 C24 -2.0(2)
C20 N2 C24 C23 -0.4(2)
C22 C23 C24 N2 1.6(2)
